data_7221225
loop_
_publ_author_name
'Matthes, R.'
'Schuster, H.U.'

_publ_section_title
;
 Synthese und Struktur der Phasen K2 Cd Sn und K2 Cd Pb
;
_journal_name_full
;
Zeitschrift fuer Naturforschung, Teil B. Anorganische Chemie, Organische 
Chemie (33,1978-41,1986)
;
_journal_page_first 541
_journal_page_last 543
_journal_volume 34
_journal_year 1979
_chemical_formula_sum 'Cd K2 Pb'
_chemical_name_systematic 'K2 Cd Pb'
_space_group_IT_number 40
_symmetry_space_group_name_Hall 'A 2 -2a'
_symmetry_space_group_name_H-M 'A m a 2'
_cell_angle_alpha 90
_cell_angle_beta 90
_cell_angle_gamma 90
_cell_formula_units_Z 4
_cell_length_a 6.458
_cell_length_b 8.602
_cell_length_c 10.955
_cell_volume 608.569
_citation_journal_id_ASTM ZNBAD2
_cod_data_source_file Matthes_ZNBAD2_1979_324.cif
_cod_data_source_block Cd1K2Pb1
_cod_original_cell_volume 608.5691
_cod_original_formula_sum 'Cd1 K2 Pb1'
_cod_database_code 7221225

loop_
_symmetry_equiv_pos_as_xyz
x,y,z
-x,-y,z
-x+1/2,y,z
x+1/2,-y,z
x,y+1/2,z+1/2
-x,-y+1/2,z+1/2
-x+1/2,y+1/2,z+1/2
x+1/2,-y+1/2,z+1/2

loop_
_atom_site_label
_atom_site_type_symbol
_atom_site_fract_x
_atom_site_fract_y
_atom_site_fract_z
_atom_site_occupancy
_atom_site_U_iso_or_equiv
K1 K 0.25 0.8467 0.168 1 0.0
K2 K 0.25 0.3661 0.3208 1 0.0
Pb1 Pb 0.25 0.2281 0 1 0.0
Cd1 Cd 0 0 0.4907 1 0.0
